data_7030288
loop_
_publ_author_name
'Wang, Zhe'
'Jiang, Lu'
'Liu, Zhi-Pan'
'Gan, C. R. Raymond'
'Liu, Zhaolin'
'Zhang, Xin-Hai'
'Zhao, Jin'
'Hor, T. S. Andy'

_publ_section_title
;
 Facile formation and redox of benzoxazole-2-thiolate-bridged dinuclear
 Pt(II/III) complexes.
;
_journal_issue 40
_journal_name_full 'Dalton transactions (Cambridge, England : 2003)'
_journal_page_first 12568
_journal_page_last 12576
_journal_paper_doi 10.1039/c2dt31070h
_journal_volume 41
_journal_year 2012
_chemical_formula_sum 'C50 H32 N6 O4 Pt2 S4'
_chemical_formula_weight 1299.24
_chemical_name_systematic
;
?
;
_space_group_IT_number 15
_symmetry_cell_setting monoclinic
_symmetry_space_group_name_Hall '-C 2yc'
_symmetry_space_group_name_H-M 'C 1 2/c 1'
_atom_sites_solution_hydrogens geom
_atom_sites_solution_primary direct
_atom_sites_solution_secondary difmap
_audit_creation_method SHELXL-97
_cell_angle_alpha 90.00
_cell_angle_beta 109.995(6)
_cell_angle_gamma 90.00
_cell_formula_units_Z 4
_cell_length_a 17.731(5)
_cell_length_b 17.059(5)
_cell_length_c 15.670(5)
_cell_measurement_reflns_used 2687
_cell_measurement_temperature 223(2)
_cell_measurement_theta_max 22.91
_cell_measurement_theta_min 2.44
_cell_volume 4454(2)
_computing_cell_refinement 'Bruker SMART'
_computing_data_collection 'Bruker SMART'
_computing_data_reduction 'Bruker SAINT'
_computing_molecular_graphics 'Bruker SHELXTL'
_computing_publication_material 'Bruker SHELXTL'
_computing_structure_refinement 'SHELXL-97 (Sheldrick, 1997)'
_computing_structure_solution 'SHELXS-97 (Sheldrick, 1990)'
_diffrn_ambient_temperature 223(2)
_diffrn_measured_fraction_theta_full 0.994
_diffrn_measured_fraction_theta_max 0.994
_diffrn_measurement_device_type 'CCD area detector'
_diffrn_measurement_method 'phi and omega scans'
_diffrn_radiation_monochromator graphite
_diffrn_radiation_source 'fine-focus sealed tube'
_diffrn_radiation_type MoK\a
_diffrn_radiation_wavelength 0.71073
_diffrn_reflns_av_R_equivalents 0.0558
_diffrn_reflns_av_sigmaI/netI 0.0675
_diffrn_reflns_limit_h_max 22
_diffrn_reflns_limit_h_min -23
_diffrn_reflns_limit_k_max 18
_diffrn_reflns_limit_k_min -22
_diffrn_reflns_limit_l_max 20
_diffrn_reflns_limit_l_min -18
_diffrn_reflns_number 14814
_diffrn_reflns_theta_full 27.48
_diffrn_reflns_theta_max 27.48
_diffrn_reflns_theta_min 1.71
_exptl_absorpt_coefficient_mu 6.517
_exptl_absorpt_correction_T_max 0.5618
_exptl_absorpt_correction_T_min 0.2627
_exptl_absorpt_correction_type multi-scan
_exptl_absorpt_process_details 'Sadabs, (Sheldrick 2001)'
_exptl_crystal_colour Red
_exptl_crystal_density_diffrn 1.937
_exptl_crystal_density_meas ?
_exptl_crystal_density_method 'not measured'
_exptl_crystal_description Block
_exptl_crystal_F_000 2504
_exptl_crystal_size_max 0.28
_exptl_crystal_size_mid 0.14
_exptl_crystal_size_min 0.10
_refine_diff_density_max 2.357
_refine_diff_density_min -2.498
_refine_diff_density_rms 0.256
_refine_ls_extinction_method none
_refine_ls_goodness_of_fit_ref 1.103
_refine_ls_hydrogen_treatment constr
_refine_ls_matrix_type full
_refine_ls_number_parameters 298
_refine_ls_number_reflns 5076
_refine_ls_number_restraints 12
_refine_ls_restrained_S_all 1.102
_refine_ls_R_factor_all 0.0726
_refine_ls_R_factor_gt 0.0550
_refine_ls_shift/su_max 0.000
_refine_ls_shift/su_mean 0.000
_refine_ls_structure_factor_coef Fsqd
_refine_ls_weighting_details 'calc w=1/[\s^2^(Fo^2^)+(0.0682P)^2^+15.0437P] where P=(Fo^2^+2Fc^2^)/3'
_refine_ls_weighting_scheme calc
_refine_ls_wR_factor_gt 0.1304
_refine_ls_wR_factor_ref 0.1447
_reflns_number_gt 4035
_reflns_number_total 5076
_reflns_threshold_expression >2sigma(I)
_cod_data_source_file c2dt31070h.txt
_cod_data_source_block b392a
_cod_depositor_comments
;
The following automatic conversions were performed:

'_symmetry_cell_setting' value 'Monoclinic' changed to 'monoclinic'
according to
/usr/data/users/saulius/automatic-downloads/retrospective/RSC/lib/dictionaries/cif_core.dic
dictionary named 'cif_core.dic' version 2.4.2 from
2011-04-26.

'_exptl_absorpt_correction_type' value 'Multi-scan'
changed to 'multi-scan' according to
/usr/data/users/saulius/automatic-downloads/retrospective/RSC/lib/dictionaries/cif_core.dic
dictionary named 'cif_core.dic' version 2.4.2 from 2011-04-26.

Automatic conversion script
Id: cif_fix_values 2281 2013-09-26 08:29:07Z andrius 

The following automatic conversions were performed:

'_exptl_crystal_density_meas' value 'Not Measured' was changed to '?'
- the value is perceived as not measured.

Automatic conversion script
Id: cif_fix_values 3008 2015-01-20 13:52:24Z robertas 
;
_cod_original_sg_symbol_H-M C2/c
_cod_database_code 7030288

loop_
_symmetry_equiv_pos_as_xyz
'x, y, z'
'-x, y, -z+1/2'
'x+1/2, y+1/2, z'
'-x+1/2, y+1/2, -z+1/2'
'-x, -y, -z'
'x, -y, z-1/2'
'-x+1/2, -y+1/2, -z'
'x+1/2, -y+1/2, z-1/2'

loop_
_atom_site_label
_atom_site_type_symbol
_atom_site_fract_x
_atom_site_fract_y
_atom_site_fract_z
_atom_site_U_iso_or_equiv
_atom_site_adp_type
_atom_site_occupancy
_atom_site_symmetry_multiplicity
_atom_site_calc_flag
_atom_site_refinement_flags
Pt1 Pt 0.579732(18) 0.406382(18) 0.76849(2) 0.03032(13) Uani 1 1 d .
S1 S 0.55614(13) 0.47529(13) 0.63185(16) 0.0379(5) Uani 1 1 d .
S2 S 0.72238(16) 0.40242(17) 0.7895(2) 0.0605(8) Uani 1 1 d .
O1 O 0.4727(5) 0.6074(4) 0.5986(6) 0.056(2) Uani 1 1 d .
O2 O 0.7415(5) 0.4623(5) 0.9500(6) 0.075(2) Uani 1 1 d .
N1 N 0.4237(4) 0.5184(4) 0.6698(5) 0.0337(16) Uani 1 1 d .
N2 N 0.8519(6) 0.4699(6) 0.9112(7) 0.068(3) Uani 1 1 d .
N3 N 0.6053(4) 0.3416(4) 0.8880(5) 0.0331(16) Uani 1 1 d .
C1 C 0.4784(5) 0.5333(5) 0.6331(6) 0.0357(19) Uani 1 1 d .
C2 C 0.4088(7) 0.6413(6) 0.6171(8) 0.056(3) Uani 1 1 d .
C3 C 0.3810(9) 0.7188(7) 0.5983(12) 0.094(5) Uani 1 1 d .
H3 H 0.4043 0.7553 0.5699 0.113 Uiso 1 1 calc R
C4 C 0.3172(10) 0.7364(7) 0.6250(14) 0.112(7) Uani 1 1 d .
H4 H 0.2919 0.7854 0.6089 0.134 Uiso 1 1 calc R
C5 C 0.2882(7) 0.6846(7) 0.6753(10) 0.073(4) Uani 1 1 d .
H5 H 0.2475 0.7011 0.6971 0.088 Uiso 1 1 calc R
C6 C 0.3185(6) 0.6090(5) 0.6938(7) 0.045(2) Uani 1 1 d .
H6 H 0.2984 0.5736 0.7267 0.054 Uiso 1 1 calc R
C7 C 0.3793(6) 0.5880(5) 0.6619(7) 0.042(2) Uani 1 1 d .
C8 C 0.7745(8) 0.4469(7) 0.8833(10) 0.072(4) Uani 1 1 d .
C9 C 0.8006(6) 0.5028(7) 1.0224(8) 0.057(3) Uani 1 1 d .
C10 C 0.7924(8) 0.5289(8) 1.1018(8) 0.070(3) Uani 1 1 d .
H10 H 0.7440 0.5263 1.1137 0.084 Uiso 1 1 calc R
C11 C 0.8622(9) 0.5594(10) 1.1620(10) 0.093(5) Uani 1 1 d .
H11 H 0.8643 0.5775 1.2194 0.112 Uiso 1 1 calc R
C12 C 0.9314(9) 0.5628(11) 1.1351(14) 0.112(6) Uani 1 1 d .
H12 H 0.9786 0.5841 1.1766 0.134 Uiso 1 1 calc R
C13 C 0.9338(8) 0.5391(9) 1.0588(9) 0.077(4) Uani 1 1 d .
H13 H 0.9805 0.5456 1.0440 0.092 Uiso 1 1 calc R
C14 C 0.8682(7) 0.5045(7) 0.9998(8) 0.058(3) Uani 1 1 d .
C15 C 0.5808(5) 0.2980(5) 0.7186(7) 0.038(2) Uani 1 1 d .
C16 C 0.5670(6) 0.2765(6) 0.6271(7) 0.049(2) Uani 1 1 d .
H16 H 0.5565 0.3151 0.5817 0.058 Uiso 1 1 calc R
C17 C 0.5690(7) 0.1983(6) 0.6054(8) 0.060(3) Uani 1 1 d .
H17 H 0.5592 0.1848 0.5444 0.072 Uiso 1 1 calc R
C18 C 0.5847(8) 0.1398(7) 0.6683(9) 0.068(3) Uani 1 1 d .
H18 H 0.5827 0.0870 0.6505 0.081 Uiso 1 1 calc R
C19 C 0.6037(7) 0.1597(7) 0.7600(9) 0.064(3) Uani 1 1 d .
H19 H 0.6190 0.1205 0.8048 0.077 Uiso 1 1 calc R
C20 C 0.6000(5) 0.2382(5) 0.7853(7) 0.041(2) Uani 1 1 d .
C21 C 0.6146(5) 0.2634(5) 0.8770(7) 0.039(2) Uani 1 1 d .
C22 C 0.6390(7) 0.2147(7) 0.9549(9) 0.068(3) Uani 1 1 d .
H22 H 0.6486 0.1610 0.9497 0.081 Uiso 1 1 calc R
C23 C 0.6485(7) 0.2475(7) 1.0393(9) 0.067(3) Uani 1 1 d U
H23 H 0.6626 0.2156 1.0914 0.080 Uiso 1 1 calc R
C24 C 0.6371(7) 0.3267(7) 1.0460(8) 0.061(3) Uani 1 1 d U
H24 H 0.6436 0.3493 1.1027 0.074 Uiso 1 1 calc R
C25 C 0.6166(5) 0.3719(6) 0.9704(7) 0.043(2) Uani 1 1 d .
H25 H 0.6102 0.4262 0.9759 0.051 Uiso 1 1 calc R

loop_
_atom_site_aniso_label
_atom_site_aniso_U_11
_atom_site_aniso_U_22
_atom_site_aniso_U_33
_atom_site_aniso_U_23
_atom_site_aniso_U_13
_atom_site_aniso_U_12
Pt1 0.02990(19) 0.0300(2) 0.0326(2) -0.00126(14) 0.01272(14) 0.00198(13)
S1 0.0385(12) 0.0421(12) 0.0360(12) 0.0022(10) 0.0167(10) -0.0008(10)
S2 0.0361(14) 0.0700(19) 0.075(2) 0.0080(15) 0.0188(15) 0.0050(12)
O1 0.070(5) 0.038(4) 0.075(6) 0.019(3) 0.043(5) 0.008(3)
O2 0.071(6) 0.080(6) 0.077(6) 0.005(5) 0.031(5) 0.002(5)
N1 0.032(4) 0.033(4) 0.037(4) -0.005(3) 0.012(3) 0.000(3)
N2 0.049(6) 0.072(7) 0.078(8) 0.009(6) 0.018(5) -0.009(5)
N3 0.031(4) 0.032(4) 0.040(4) 0.007(3) 0.016(3) 0.007(3)
C1 0.039(5) 0.035(5) 0.029(4) 0.007(4) 0.006(4) 0.002(4)
C2 0.072(7) 0.036(5) 0.067(8) 0.012(5) 0.032(6) 0.010(5)
C3 0.125(13) 0.043(7) 0.139(15) 0.041(8) 0.077(12) 0.022(7)
C4 0.129(13) 0.040(7) 0.21(2) 0.037(9) 0.107(15) 0.038(8)
C5 0.060(7) 0.049(7) 0.112(12) 0.000(7) 0.032(8) 0.019(6)
C6 0.043(5) 0.044(5) 0.051(6) 0.004(4) 0.021(5) 0.007(4)
C7 0.042(5) 0.033(5) 0.048(6) 0.009(4) 0.011(5) 0.009(4)
C8 0.068(8) 0.070(8) 0.090(10) 0.045(7) 0.039(8) 0.025(6)
C9 0.036(5) 0.070(7) 0.060(7) 0.008(6) 0.009(5) -0.005(5)
C10 0.078(9) 0.089(9) 0.051(7) -0.014(7) 0.032(7) -0.015(7)
C11 0.075(10) 0.135(13) 0.065(9) -0.012(9) 0.018(8) -0.014(9)
C12 0.054(9) 0.144(16) 0.113(16) 0.009(13) -0.002(10) -0.020(9)
C13 0.051(7) 0.111(12) 0.054(8) 0.002(8) 0.000(6) -0.010(7)
C14 0.052(7) 0.064(7) 0.054(7) 0.003(6) 0.012(6) -0.011(5)
C15 0.039(5) 0.030(5) 0.052(6) -0.001(4) 0.024(5) 0.002(4)
C16 0.058(6) 0.042(5) 0.055(6) -0.012(5) 0.031(5) 0.003(5)
C17 0.074(8) 0.053(7) 0.062(8) -0.012(6) 0.036(7) -0.007(6)
C18 0.090(9) 0.042(6) 0.086(10) -0.021(6) 0.050(8) 0.002(6)
C19 0.064(7) 0.050(7) 0.096(10) 0.014(6) 0.049(7) 0.007(5)
C20 0.037(5) 0.034(5) 0.056(6) -0.006(4) 0.021(5) 0.000(4)
C21 0.045(5) 0.023(4) 0.052(6) 0.010(4) 0.021(5) 0.012(4)
C22 0.078(8) 0.046(6) 0.080(9) 0.032(6) 0.028(7) 0.028(6)
C23 0.067(3) 0.067(3) 0.066(3) 0.0005(10) 0.0226(14) 0.0005(10)
C24 0.061(3) 0.062(3) 0.061(3) 0.0001(10) 0.0210(14) 0.0005(10)
C25 0.036(5) 0.048(5) 0.044(6) 0.009(5) 0.013(4) 0.012(4)

loop_
_atom_type_symbol
_atom_type_description
_atom_type_scat_dispersion_real
_atom_type_scat_dispersion_imag
_atom_type_scat_source
C C 0.0033 0.0016 'International Tables Vol C Tables 4.2.6.8 and 6.1.1.4'
H H 0.0000 0.0000 'International Tables Vol C Tables 4.2.6.8 and 6.1.1.4'
N N 0.0061 0.0033 'International Tables Vol C Tables 4.2.6.8 and 6.1.1.4'
S S 0.1246 0.1234 'International Tables Vol C Tables 4.2.6.8 and 6.1.1.4'
Pt Pt -1.7033 8.3905 'International Tables Vol C Tables 4.2.6.8 and 6.1.1.4'
O O 0.0106 0.0060 'International Tables Vol C Tables 4.2.6.8 and 6.1.1.4'

loop_
_geom_angle_atom_site_label_1
_geom_angle_atom_site_label_2
_geom_angle_atom_site_label_3
_geom_angle
_geom_angle_site_symmetry_1
_geom_angle_site_symmetry_3
C15 Pt1 N3 80.4(3) . .
C15 Pt1 N1 175.6(3) . 2_656
N3 Pt1 N1 95.6(3) . 2_656
C15 Pt1 S1 97.4(3) . .
N3 Pt1 S1 176.87(18) . .
N1 Pt1 S1 86.66(19) 2_656 .
C15 Pt1 S2 83.1(3) . .
N3 Pt1 S2 88.11(19) . .
N1 Pt1 S2 98.72(19) 2_656 .
S1 Pt1 S2 89.43(9) . .
C15 Pt1 Pt1 93.8(2) . 2_656
N3 Pt1 Pt1 94.79(18) . 2_656
N1 Pt1 Pt1 84.68(18) 2_656 2_656
S1 Pt1 Pt1 87.54(5) . 2_656
S2 Pt1 Pt1 175.31(8) . 2_656
C1 S1 Pt1 99.9(3) . .
C8 S2 Pt1 110.5(4) . .
C1 O1 C2 105.0(7) . .
C8 O2 C9 107.9(10) . .
C1 N1 C7 105.9(7) . .
C1 N1 Pt1 120.6(6) . 2_656
C7 N1 Pt1 133.5(6) . 2_656
C8 N2 C14 106.1(10) . .
C25 N3 C21 121.1(8) . .
C25 N3 Pt1 125.0(6) . .
C21 N3 Pt1 113.8(6) . .
N1 C1 O1 112.8(7) . .
N1 C1 S1 128.0(7) . .
O1 C1 S1 119.0(6) . .
C7 C2 O1 108.3(8) . .
C7 C2 C3 124.6(10) . .
O1 C2 C3 127.0(10) . .
C4 C3 C2 114.3(11) . .
C3 C4 C5 122.5(11) . .
C6 C5 C4 121.1(11) . .
C7 C6 C5 117.3(10) . .
C2 C7 C6 120.0(8) . .
C2 C7 N1 107.9(8) . .
C6 C7 N1 132.1(8) . .
N2 C8 O2 110.2(13) . .
N2 C8 S2 128.9(10) . .
O2 C8 S2 120.9(10) . .
C14 C9 C10 127.1(12) . .
C14 C9 O2 105.9(10) . .
C10 C9 O2 126.8(10) . .
C9 C10 C11 113.2(12) . .
C10 C11 C12 118.4(14) . .
C13 C12 C11 124.8(16) . .
C12 C13 C14 118.9(14) . .
C13 C14 C9 117.4(12) . .
C13 C14 N2 132.8(12) . .
C9 C14 N2 109.7(10) . .
C20 C15 C16 118.4(8) . .
C20 C15 Pt1 114.1(7) . .
C16 C15 Pt1 127.5(7) . .
C17 C16 C15 119.3(10) . .
C18 C17 C16 123.1(11) . .
C17 C18 C19 118.8(10) . .
C18 C19 C20 120.2(11) . .
C19 C20 C15 120.1(10) . .
C19 C20 C21 123.9(9) . .
C15 C20 C21 116.0(8) . .
N3 C21 C22 118.7(10) . .
N3 C21 C20 115.6(8) . .
C22 C21 C20 125.7(9) . .
C23 C22 C21 119.0(11) . .
C24 C23 C22 119.5(12) . .
C25 C24 C23 119.7(12) . .
N3 C25 C24 121.9(10) . .

loop_
_geom_bond_atom_site_label_1
_geom_bond_atom_site_label_2
_geom_bond_distance
_geom_bond_site_symmetry_2
Pt1 C15 2.011(8) .
Pt1 N3 2.087(7) .
Pt1 N1 2.151(7) 2_656
Pt1 S1 2.351(2) .
Pt1 S2 2.437(3) .
Pt1 Pt1 2.6852(10) 2_656
S1 C1 1.702(9) .
S2 C8 1.630(16) .
O1 C1 1.365(10) .
O1 C2 1.388(12) .
O2 C8 1.386(14) .
O2 C9 1.432(14) .
N1 C1 1.310(10) .
N1 C7 1.407(10) .
N1 Pt1 2.151(7) 2_656
N2 C8 1.349(15) .
N2 C14 1.444(15) .
N3 C25 1.341(12) .
N3 C21 1.361(10) .
C2 C7 1.359(13) .
C2 C3 1.406(15) .
C3 C4 1.367(18) .
C4 C5 1.394(18) .
C5 C6 1.389(13) .
C6 C7 1.381(13) .
C9 C14 1.361(14) .
C9 C10 1.375(15) .
C10 C11 1.375(18) .
C11 C12 1.43(2) .
C12 C13 1.28(2) .
C13 C14 1.350(16) .
C15 C20 1.416(13) .
C15 C16 1.418(13) .
C16 C17 1.380(14) .
C17 C18 1.364(17) .
C18 C19 1.402(17) .
C19 C20 1.403(14) .
C20 C21 1.437(13) .
C21 C22 1.417(14) .
C22 C23 1.392(17) .
C23 C24 1.376(16) .
C24 C25 1.355(14) .
